data_9009352
loop_
_publ_author_name
'Keller, P.'
'Hess, H.'

_publ_section_title
;
 Die kristallstrukturen von o'danielit, Na(Zn,Mg)3H2(AsO4)3,
 und johillerit, Na(Mg,Zn)3Cu(AsO4)3
;
_journal_name_full 'Neues Jahrbuch fur Mineralogie, Monatshefte'
_journal_page_first 395
_journal_page_last 404
_journal_volume 1988
_journal_year 1988
_chemical_compound_source 'Tsumeb, Namibia'
_chemical_formula_sum 'As3 Cu Mg2.649 Na O12 Zn0.351'
_chemical_name_mineral Johillerite
_space_group_IT_number 15
_symmetry_space_group_name_Hall '-C 2yc'
_symmetry_space_group_name_H-M 'C 1 2/c 1'
_cell_angle_alpha 90
_cell_angle_beta 113.42
_cell_angle_gamma 90
_cell_length_a 11.870
_cell_length_b 12.755
_cell_length_c 6.770
_cell_formula_units_Z 4
_cell_volume 940.548
_database_code_amcsd 0014830
_exptl_crystal_density_diffrn 4.171
_cod_original_formula_sum 'Na (Mg2.649 Zn.351) Cu As3 O12'
_cod_database_code 9009352

loop_
_space_group_symop_operation_xyz
x,y,z
1/2+x,1/2+y,z
x,-y,1/2+z
1/2+x,1/2-y,1/2+z
-x,y,1/2-z
1/2-x,1/2+y,1/2-z
-x,-y,-z
1/2-x,1/2-y,-z

loop_
_atom_site_label
_atom_site_fract_x
_atom_site_fract_y
_atom_site_fract_z
_atom_site_occupancy
_atom_site_U_iso_or_equiv
Na 0.00000 0.00840 0.25000 1.00000 0.02394
Mg1 0.50000 0.23840 0.25000 0.88300 0.00785
Zn1 0.50000 0.23840 0.25000 0.11700 0.00785
Mg2 0.28590 0.34370 0.37390 0.88300 0.00735
Zn2 0.28590 0.34370 0.37390 0.11700 0.00735
Cu 0.00000 0.49730 0.25000 1.00000 0.01608
As1 0.00000 0.28750 0.25000 1.00000 0.01140
As2 0.22880 0.11440 0.12350 1.00000 0.00937
O1 0.33770 0.49880 0.39040 1.00000 0.02090
O2 0.37990 0.10670 0.18320 1.00000 0.01381
O3 0.10650 0.37920 0.26390 1.00000 0.01621
O4 0.34440 0.32890 0.11960 1.00000 0.01254
O5 0.21430 0.18990 0.31900 1.00000 0.01583
O6 0.03640 0.21410 0.47260 1.00000 0.01343

loop_
_cod_related_entry_id
_cod_related_entry_database
_cod_related_entry_code
1 AMCSD 0014830
